data_2236462
loop_
_publ_author_name
'Raissi Shabari, Akbar'
'Sabbaghi, Fahimeh'
'Pourayoubi, Mehrdad'
'Ne\<cas, Marek'
'Babiak, Michal'

_publ_section_title
;
 <i>N</i>,<i>N</i>-Dibenzyl-<i>O</i>,<i>O</i>'-dimethyl thiophosphate
;
_journal_coeditor_code LH5538
_journal_issue 11
_journal_name_full 'Acta Crystallographica Section E'
_journal_page_first o3074
_journal_paper_doi 10.1107/S1600536812041220
_journal_volume 68
_journal_year 2012
_chemical_formula_iupac 'C16 H20 N O2 P S'
_chemical_formula_moiety 'C16 H20 N O2 P S'
_chemical_formula_sum 'C16 H20 N O2 P S'
_chemical_formula_weight 321.36
_chemical_name_common
;
<i>N</i>,<i>N</i>-Dibenzyl-<i>O</i>,<i>O</i>'-dimethyl thiophosphate
;
_space_group_IT_number 19
_symmetry_cell_setting orthorhombic
_symmetry_space_group_name_Hall 'P 2ac 2ab'
_symmetry_space_group_name_H-M 'P 21 21 21'
_atom_sites_solution_hydrogens geom
_atom_sites_solution_primary direct
_atom_sites_solution_secondary difmap
_audit_creation_method SHELXL-97
_cell_angle_alpha 90.00
_cell_angle_beta 90.00
_cell_angle_gamma 90.00
_cell_formula_units_Z 4
_cell_length_a 6.8377(3)
_cell_length_b 8.1115(4)
_cell_length_c 28.6187(16)
_cell_measurement_reflns_used 2953
_cell_measurement_temperature 120(2)
_cell_measurement_theta_max 27.6427
_cell_measurement_theta_min 3.0599
_cell_volume 1587.31(14)
_computing_cell_refinement
;
CrysAlis CCD (Oxford Diffraction, 2009)
;
_computing_data_collection
;
CrysAlis CCD (Oxford Diffraction, 2009)
;
_computing_data_reduction
;
CrysAlis RED (Oxford Diffraction, 2009)
;
_computing_molecular_graphics 'Mercury (Macrae <i>et al.</i>, 2008)'
_computing_publication_material 'enCIFer (Allen <i>et al.</i>, 2004)'
_computing_structure_refinement 'SHELXL97 (Sheldrick, 2008)'
_computing_structure_solution 'SHELXS97 (Sheldrick, 2008)'
_diffrn_ambient_temperature 120(2)
_diffrn_detector_area_resol_mean 8.4353
_diffrn_measured_fraction_theta_full 0.996
_diffrn_measured_fraction_theta_max 0.939
_diffrn_measurement_device_type 'Oxford Diffraction Xcalibur Sapphire2'
_diffrn_measurement_method '\w scan'
_diffrn_radiation_monochromator graphite
_diffrn_radiation_source 'Enhance (Mo) X-ray Source'
_diffrn_radiation_type MoK\a
_diffrn_radiation_wavelength 0.71073
_diffrn_reflns_av_R_equivalents 0.0138
_diffrn_reflns_av_sigmaI/netI 0.0304
_diffrn_reflns_limit_h_max 8
_diffrn_reflns_limit_h_min -4
_diffrn_reflns_limit_k_max 10
_diffrn_reflns_limit_k_min -7
_diffrn_reflns_limit_l_max 37
_diffrn_reflns_limit_l_min -18
_diffrn_reflns_number 4397
_diffrn_reflns_theta_full 25.00
_diffrn_reflns_theta_max 27.70
_diffrn_reflns_theta_min 3.06
_diffrn_standards_number 0
_exptl_absorpt_coefficient_mu 0.308
_exptl_absorpt_correction_T_max 0.9269
_exptl_absorpt_correction_T_min 0.8018
_exptl_absorpt_correction_type multi-scan
_exptl_absorpt_process_details '(CrysAlis RED; Oxford Diffraction, 2009)'
_exptl_crystal_colour colourless
_exptl_crystal_density_diffrn 1.345
_exptl_crystal_density_method 'not measured'
_exptl_crystal_description prism
_exptl_crystal_F_000 680
_exptl_crystal_size_max 0.75
_exptl_crystal_size_mid 0.55
_exptl_crystal_size_min 0.25
_refine_diff_density_max 0.251
_refine_diff_density_min -0.308
_refine_ls_abs_structure_details 'Flack (1983), 982 Friedel pairs'
_refine_ls_abs_structure_Flack -0.04(7)
_refine_ls_extinction_method none
_refine_ls_goodness_of_fit_ref 1.033
_refine_ls_hydrogen_treatment constr
_refine_ls_matrix_type full
_refine_ls_number_parameters 192
_refine_ls_number_reflns 3010
_refine_ls_number_restraints 0
_refine_ls_restrained_S_all 1.033
_refine_ls_R_factor_all 0.0301
_refine_ls_R_factor_gt 0.0266
_refine_ls_shift/su_max 0.001
_refine_ls_shift/su_mean 0.000
_refine_ls_structure_factor_coef Fsqd
_refine_ls_weighting_details 'calc w=1/[\s^2^(Fo^2^)+(0.0379P)^2^] where P=(Fo^2^+2Fc^2^)/3'
_refine_ls_weighting_scheme calc
_refine_ls_wR_factor_gt 0.0631
_refine_ls_wR_factor_ref 0.0641
_reflns_number_gt 2747
_reflns_number_total 3010
_reflns_threshold_expression I>2\s(I)
_cod_data_source_file lh5538.cif
_cod_data_source_block I
_cod_database_code 2236462
_cod_database_fobs_code 2236462

loop_
_symmetry_equiv_pos_as_xyz
'x, y, z'
'-x+1/2, -y, z+1/2'
'-x, y+1/2, -z+1/2'
'x+1/2, -y+1/2, -z'

loop_
_atom_site_type_symbol
_atom_site_label
_atom_site_fract_x
_atom_site_fract_y
_atom_site_fract_z
_atom_site_U_iso_or_equiv
_atom_site_adp_type
_atom_site_calc_flag
_atom_site_refinement_flags
_atom_site_occupancy
_atom_site_symmetry_multiplicity
C C1 -0.1193(3) 0.0377(2) 0.26315(7) 0.0250(4) Uani d . 1 1
H H1A -0.1339 0.0939 0.2330 0.037 Uiso calc R 1 1
H H1B -0.2488 0.0089 0.2754 0.037 Uiso calc R 1 1
H H1C -0.0420 -0.0629 0.2589 0.037 Uiso calc R 1 1
C C2 -0.2073(3) -0.0532(2) 0.40718(7) 0.0259(4) Uani d . 1 1
H H2A -0.3466 -0.0609 0.4149 0.039 Uiso calc R 1 1
H H2B -0.1372 -0.0006 0.4331 0.039 Uiso calc R 1 1
H H2C -0.1545 -0.1640 0.4020 0.039 Uiso calc R 1 1
C C3 -0.0215(2) 0.3937(2) 0.37593(6) 0.0155(4) Uani d . 1 1
H H3A -0.1422 0.3714 0.3579 0.019 Uiso calc R 1 1
H H3B 0.0473 0.4869 0.3608 0.019 Uiso calc R 1 1
C C4 0.3118(2) 0.2750(2) 0.38807(6) 0.0150(4) Uani d . 1 1
H H4A 0.3780 0.1672 0.3918 0.018 Uiso calc R 1 1
H H4B 0.3144 0.3312 0.4188 0.018 Uiso calc R 1 1
C C5 -0.0757(2) 0.4412(2) 0.42528(6) 0.0159(4) Uani d . 1 1
C C6 0.0174(3) 0.5705(2) 0.44800(6) 0.0200(4) Uani d . 1 1
H H6 0.1180 0.6297 0.4324 0.024 Uiso calc R 1 1
C C7 -0.0350(3) 0.6145(2) 0.49342(7) 0.0251(4) Uani d . 1 1
H H7 0.0297 0.7031 0.5086 0.030 Uiso calc R 1 1
C C8 -0.1815(3) 0.5286(2) 0.51624(7) 0.0245(4) Uani d . 1 1
H H8 -0.2167 0.5575 0.5473 0.029 Uiso calc R 1 1
C C9 -0.2761(3) 0.4010(2) 0.49388(7) 0.0245(4) Uani d . 1 1
H H9 -0.3773 0.3426 0.5095 0.029 Uiso calc R 1 1
C C10 -0.2240(3) 0.3574(2) 0.44868(6) 0.0200(4) Uani d . 1 1
H H10 -0.2903 0.2695 0.4335 0.024 Uiso calc R 1 1
C C11 0.4258(2) 0.3774(2) 0.35330(6) 0.0157(4) Uani d . 1 1
C C12 0.4820(3) 0.3088(2) 0.31086(6) 0.0189(4) Uani d . 1 1
H H12 0.4468 0.1982 0.3039 0.023 Uiso calc R 1 1
C C13 0.5879(3) 0.3985(2) 0.27863(6) 0.0215(4) Uani d . 1 1
H H13 0.6242 0.3500 0.2497 0.026 Uiso calc R 1 1
C C14 0.6414(3) 0.5599(2) 0.28866(6) 0.0211(4) Uani d . 1 1
H H14 0.7158 0.6217 0.2668 0.025 Uiso calc R 1 1
C C15 0.5860(3) 0.6299(2) 0.33044(7) 0.0223(4) Uani d . 1 1
H H15 0.6212 0.7406 0.3372 0.027 Uiso calc R 1 1
C C16 0.4789(3) 0.5395(2) 0.36273(7) 0.0191(4) Uani d . 1 1
H H16 0.4416 0.5887 0.3915 0.023 Uiso calc R 1 1
N N1 0.1058(2) 0.24562(18) 0.37470(5) 0.0143(3) Uani d . 1 1
O O1 -0.02041(18) 0.14624(14) 0.29598(4) 0.0176(3) Uani d . 1 1
O O2 -0.18301(17) 0.04395(15) 0.36533(4) 0.0186(3) Uani d . 1 1
P P1 0.03212(6) 0.08173(5) 0.346520(16) 0.01436(11) Uani d . 1 1
S S2 0.20827(7) -0.10397(5) 0.348938(16) 0.02011(11) Uani d . 1 1

loop_
_atom_site_aniso_label
_atom_site_aniso_U_11
_atom_site_aniso_U_22
_atom_site_aniso_U_33
_atom_site_aniso_U_12
_atom_site_aniso_U_13
_atom_site_aniso_U_23
C1 0.0280(10) 0.0296(10) 0.0173(10) -0.0001(9) -0.0063(9) -0.0056(8)
C2 0.0274(10) 0.0254(10) 0.0248(10) -0.0004(9) 0.0074(9) 0.0080(8)
C3 0.0169(8) 0.0151(8) 0.0145(9) 0.0038(8) -0.0013(7) 0.0016(7)
C4 0.0134(8) 0.0167(8) 0.0148(9) 0.0008(7) -0.0029(8) -0.0013(7)
C5 0.0153(8) 0.0151(9) 0.0174(9) 0.0069(7) -0.0009(7) 0.0013(7)
C6 0.0210(9) 0.0195(9) 0.0195(10) 0.0003(8) 0.0023(8) 0.0019(8)
C7 0.0310(10) 0.0208(9) 0.0237(10) 0.0016(9) -0.0035(9) -0.0038(8)
C8 0.0299(10) 0.0295(10) 0.0141(9) 0.0086(9) 0.0025(9) -0.0002(8)
C9 0.0211(9) 0.0289(10) 0.0235(10) 0.0049(9) 0.0059(8) 0.0087(9)
C10 0.0167(8) 0.0195(9) 0.0239(10) 0.0015(7) -0.0025(8) 0.0012(8)
C11 0.0107(7) 0.0207(9) 0.0158(9) 0.0037(7) -0.0026(7) 0.0025(8)
C12 0.0164(8) 0.0226(9) 0.0177(10) 0.0013(8) -0.0039(8) -0.0017(7)
C13 0.0179(8) 0.0323(10) 0.0142(9) 0.0038(9) -0.0017(7) 0.0013(9)
C14 0.0145(8) 0.0267(10) 0.0221(10) 0.0019(8) -0.0001(8) 0.0115(8)
C15 0.0187(9) 0.0163(9) 0.0320(11) 0.0024(8) -0.0015(8) 0.0057(8)
C16 0.0165(8) 0.0204(9) 0.0204(9) 0.0048(8) 0.0000(8) -0.0005(8)
N1 0.0125(6) 0.0175(7) 0.0130(8) 0.0033(6) -0.0023(6) -0.0018(6)
O1 0.0211(6) 0.0173(6) 0.0143(6) 0.0001(5) -0.0030(6) -0.0005(5)
O2 0.0157(6) 0.0207(6) 0.0194(6) -0.0011(5) 0.0011(5) 0.0035(5)
P1 0.01393(19) 0.0150(2) 0.0141(2) 0.00099(17) 0.00017(19) 0.00013(19)
S2 0.0221(2) 0.0173(2) 0.0209(2) 0.00575(18) 0.0001(2) -0.0006(2)

loop_
_atom_type_symbol
_atom_type_description
_atom_type_scat_dispersion_real
_atom_type_scat_dispersion_imag
_atom_type_scat_source
C C 0.0033 0.0016 'International Tables Vol C Tables 4.2.6.8 and 6.1.1.4'
H H 0.0000 0.0000 'International Tables Vol C Tables 4.2.6.8 and 6.1.1.4'
N N 0.0061 0.0033 'International Tables Vol C Tables 4.2.6.8 and 6.1.1.4'
O O 0.0106 0.0060 'International Tables Vol C Tables 4.2.6.8 and 6.1.1.4'
P P 0.1023 0.0942 'International Tables Vol C Tables 4.2.6.8 and 6.1.1.4'
S S 0.1246 0.1234 'International Tables Vol C Tables 4.2.6.8 and 6.1.1.4'

loop_
_geom_angle_atom_site_label_1
_geom_angle_atom_site_label_2
_geom_angle_atom_site_label_3
_geom_angle
O1 C1 H1A 109.5
O1 C1 H1B 109.5
H1A C1 H1B 109.5
O1 C1 H1C 109.5
H1A C1 H1C 109.5
H1B C1 H1C 109.5
O2 C2 H2A 109.5
O2 C2 H2B 109.5
H2A C2 H2B 109.5
O2 C2 H2C 109.5
H2A C2 H2C 109.5
H2B C2 H2C 109.5
N1 C3 C5 111.89(13)
N1 C3 H3A 109.2
C5 C3 H3A 109.2
N1 C3 H3B 109.2
C5 C3 H3B 109.2
H3A C3 H3B 107.9
N1 C4 C11 114.15(14)
N1 C4 H4A 108.7
C11 C4 H4A 108.7
N1 C4 H4B 108.7
C11 C4 H4B 108.7
H4A C4 H4B 107.6
C6 C5 C10 118.53(17)
C6 C5 C3 121.21(16)
C10 C5 C3 120.26(17)
C5 C6 C7 120.77(17)
C5 C6 H6 119.6
C7 C6 H6 119.6
C8 C7 C6 119.81(18)
C8 C7 H7 120.1
C6 C7 H7 120.1
C9 C8 C7 119.91(18)
C9 C8 H8 120.0
C7 C8 H8 120.0
C8 C9 C10 120.25(18)
C8 C9 H9 119.9
C10 C9 H9 119.9
C9 C10 C5 120.73(18)
C9 C10 H10 119.6
C5 C10 H10 119.6
C16 C11 C12 118.45(16)
C16 C11 C4 121.75(16)
C12 C11 C4 119.79(16)
C13 C12 C11 121.18(18)
C13 C12 H12 119.4
C11 C12 H12 119.4
C12 C13 C14 119.78(18)
C12 C13 H13 120.1
C14 C13 H13 120.1
C15 C14 C13 119.71(17)
C15 C14 H14 120.1
C13 C14 H14 120.1
C14 C15 C16 120.36(17)
C14 C15 H15 119.8
C16 C15 H15 119.8
C15 C16 C11 120.51(17)
C15 C16 H16 119.7
C11 C16 H16 119.7
C4 N1 C3 114.98(13)
C4 N1 P1 123.50(11)
C3 N1 P1 119.30(11)
C1 O1 P1 119.78(11)
C2 O2 P1 119.39(12)
O1 P1 O2 99.37(7)
O1 P1 N1 104.62(7)
O2 P1 N1 105.89(7)
O1 P1 S2 115.68(5)
O2 P1 S2 114.41(5)
N1 P1 S2 115.14(6)

loop_
_geom_bond_atom_site_label_1
_geom_bond_atom_site_label_2
_geom_bond_distance
C1 O1 1.455(2)
C1 H1A 0.9800
C1 H1B 0.9800
C1 H1C 0.9800
C2 O2 1.443(2)
C2 H2A 0.9800
C2 H2B 0.9800
C2 H2C 0.9800
C3 N1 1.483(2)
C3 C5 1.510(2)
C3 H3A 0.9900
C3 H3B 0.9900
C4 N1 1.479(2)
C4 C11 1.513(2)
C4 H4A 0.9900
C4 H4B 0.9900
C5 C6 1.389(2)
C5 C10 1.392(2)
C6 C7 1.395(3)
C6 H6 0.9500
C7 C8 1.384(3)
C7 H7 0.9500
C8 C9 1.378(3)
C8 H8 0.9500
C9 C10 1.387(3)
C9 H9 0.9500
C10 H10 0.9500
C11 C16 1.390(2)
C11 C12 1.390(2)
C12 C13 1.380(3)
C12 H12 0.9500
C13 C14 1.390(3)
C13 H13 0.9500
C14 C15 1.377(3)
C14 H14 0.9500
C15 C16 1.389(3)
C15 H15 0.9500
C16 H16 0.9500
N1 P1 1.6343(15)
O1 P1 1.5796(12)
O2 P1 1.5961(12)
P1 S2 1.9299(6)

loop_
_geom_torsion_atom_site_label_1
_geom_torsion_atom_site_label_2
_geom_torsion_atom_site_label_3
_geom_torsion_atom_site_label_4
_geom_torsion
N1 C3 C5 C6 101.64(19)
N1 C3 C5 C10 -79.63(19)
C10 C5 C6 C7 0.6(3)
C3 C5 C6 C7 179.38(16)
C5 C6 C7 C8 0.0(3)
C6 C7 C8 C9 -0.6(3)
C7 C8 C9 C10 0.5(3)
C8 C9 C10 C5 0.1(3)
C6 C5 C10 C9 -0.7(3)
C3 C5 C10 C9 -179.47(16)
N1 C4 C11 C16 107.68(18)
N1 C4 C11 C12 -73.1(2)
C16 C11 C12 C13 0.0(3)
C4 C11 C12 C13 -179.28(16)
C11 C12 C13 C14 0.5(3)
C12 C13 C14 C15 -0.8(3)
C13 C14 C15 C16 0.7(3)
C14 C15 C16 C11 -0.1(3)
C12 C11 C16 C15 -0.2(2)
C4 C11 C16 C15 179.07(16)
C11 C4 N1 C3 -68.76(18)
C11 C4 N1 P1 94.17(17)
C5 C3 N1 C4 -75.77(18)
C5 C3 N1 P1 120.53(14)
C1 O1 P1 O2 -61.56(14)
C1 O1 P1 N1 -170.81(13)
C1 O1 P1 S2 61.40(14)
C2 O2 P1 O1 166.17(12)
C2 O2 P1 N1 -85.59(14)
C2 O2 P1 S2 42.31(14)
C4 N1 P1 O1 -108.86(14)
C3 N1 P1 O1 53.38(13)
C4 N1 P1 O2 146.71(13)
C3 N1 P1 O2 -51.06(14)
C4 N1 P1 S2 19.25(16)
C3 N1 P1 S2 -178.52(10)

loop_
_cod_related_entry_id
_cod_related_entry_database
_cod_related_entry_code
1 ChemSpider 30658123
